data_4308645
loop_
_publ_author_name
'Michele Mader Cosper'
'Frank Neese'
'Andrei V. Astashkin'
'Michael D. Carducci'
'Arnold M. Raitsimring'
'John H. Enemark'

_publ_section_title
;
Determination of the g-Tensors and Their Orientations
for cis,trans-(L-N2S2)MoVOX (X = Cl, SCH2Ph) by Single-Crystal EPR
Spectroscopy and Molecular Orbital Calculations
;
_journal_name_full 'Inorganic Chemistry'
_journal_page_first 1290
_journal_page_last 1301
_journal_paper_doi 10.1021/ic0483850
_journal_volume 44
_journal_year 2005
_chemical_compound_source 'laboratory preparation'
_chemical_formula_moiety 'C16 H18 Mo N2 O2 S2 '
_chemical_formula_sum 'C16 H18 Mo N2 O2 S2'
_chemical_formula_weight 430.39
_chemical_name_common '[cis,trans-(L-N2S2)Mo(VI)O2]'
_chemical_name_systematic
; 
 [cis,trans-(N,N'-dimethyl-N,N'-bis(phenylthiolate)ethylenediamine-
N,N',S,S')dioxomolybdenum(VI)]  
;
_space_group_IT_number 14
_symmetry_cell_setting monoclinic
_symmetry_Int_Tables_number 14
_symmetry_space_group_name_Hall '-P 2yn'
_symmetry_space_group_name_H-M 'P 1 21/n 1'
_audit_creation_date 1999-09-13
_audit_creation_method 'by teXsan v1.8'
_audit_update_record
;
?
;
_cell_angle_alpha 90
_cell_angle_beta 103.618(2)
_cell_angle_gamma 90
_cell_formula_units_Z 4
_cell_length_a 10.0363(9)
_cell_length_b 14.504(1)
_cell_length_c 12.044(1)
_cell_measurement_reflns_used 8192
_cell_measurement_temperature 273.2
_cell_measurement_theta_max 4.38
_cell_measurement_theta_min 32.22
_cell_volume 1703.9(2)
_computing_cell_refinement 'Bruker SMART'
_computing_data_collection 'Bruker SMART'
_computing_data_reduction 'teXsan (MSC, 1992-1997)'
_computing_publication_material 'teXsan (MSC, 1992-1997)'
_computing_structure_refinement 'teXsan (MSC, 1992-1997)'
_computing_structure_solution
;
SIR92 (Altomare, et. al. 1993)
;
_diffrn_ambient_temperature 170(2)
_diffrn_detector_area_resol_mean 11.76
_diffrn_measurement_device_type 'CCD area detector'
_diffrn_measurement_method 'omega scans'
_diffrn_orient_matrix_type Bruker
_diffrn_orient_matrix_UB_11 .0987111
_diffrn_orient_matrix_UB_12 -.0184823
_diffrn_orient_matrix_UB_13 .0220851
_diffrn_orient_matrix_UB_21 -.0276601
_diffrn_orient_matrix_UB_22 -.0654589
_diffrn_orient_matrix_UB_23 .0079065
_diffrn_orient_matrix_UB_31 -.0012252
_diffrn_orient_matrix_UB_32 -.0112696
_diffrn_orient_matrix_UB_33 -.0821441
_diffrn_radiation_monochromator graphite
_diffrn_radiation_source 'fine-focus sealed tube'
_diffrn_radiation_type 'Mo K\a'
_diffrn_radiation_wavelength 0.7107
_diffrn_reflns_av_R_equivalents 0.03134
_diffrn_reflns_av_sigmaI/netI 0.090
_diffrn_reflns_limit_h_max 13
_diffrn_reflns_limit_h_min -13
_diffrn_reflns_limit_k_max 19
_diffrn_reflns_limit_k_min -19
_diffrn_reflns_limit_l_max 16
_diffrn_reflns_limit_l_min -16
_diffrn_reflns_number 21912
_diffrn_reflns_reduction_process 'Lp corrections applied'
_diffrn_reflns_theta_max 29.48
_diffrn_reflns_theta_min 2.09
_diffrn_standards_decay_% 0.012
_diffrn_standards_interval_count 'length of experiment'
_diffrn_standards_number 167
_exptl_absorpt_coefficient_mu 1.023
_exptl_absorpt_correction_T_max 0.980656
_exptl_absorpt_correction_T_min 0.785972
_exptl_absorpt_correction_type none
_exptl_absorpt_process_details 'SADABS (Sheldrick)'
_exptl_crystal_colour yellow-green
_exptl_crystal_density_diffrn 1.678
_exptl_crystal_density_meas ?
_exptl_crystal_description plate
_exptl_crystal_F_000 872.00
_exptl_crystal_size_max 0.425
_exptl_crystal_size_mid 0.255
_exptl_crystal_size_min 0.034
_refine_diff_density_max 0.72
_refine_diff_density_min -0.63
_refine_ls_extinction_coef 'not refined'
_refine_ls_extinction_method 'not refined'
_refine_ls_goodness_of_fit_all 1.133
_refine_ls_goodness_of_fit_ref 1.133
_refine_ls_hydrogen_treatment 'riding model'
_refine_ls_matrix_type full
_refine_ls_number_constraints 54
_refine_ls_number_parameters 208
_refine_ls_number_reflns 2980
_refine_ls_number_restraints 0
_refine_ls_R_factor_all 0.0311
_refine_ls_R_factor_gt 0.0311
_refine_ls_shift/su_max 0.0004
_refine_ls_shift/su_mean 0.0003
_refine_ls_structure_factor_coef F
_refine_ls_weighting_details 'w = 1/[\s^2^(Fo)]'
_refine_ls_weighting_scheme sigma
_refine_ls_wR_factor_all 0.0334
_refine_ls_wR_factor_ref 0.0334
_reflns_number_gt 2980
_reflns_number_total 4691
_reflns_threshold_expression I>3.00\s(I)
_cod_data_source_file ic0483850rom20041116_054808.cif
_cod_data_source_block mm04
_cod_original_cell_volume 1704.0(2)
_cod_original_sg_symbol_H-M 'P 21/n '
_cod_original_formula_sum 'C16 H18 Mo N2 O2 S2 '
_cod_database_code 4308645

loop_
_symmetry_equiv_pos_as_xyz
'   +x,   +y,   +z'
1/2-x,1/2+y,1/2-z
'   -x,   -y,   -z'
1/2+x,1/2-y,1/2+z

loop_
_atom_site_label
_atom_site_fract_x
_atom_site_fract_y
_atom_site_fract_z
_atom_site_U_iso_or_equiv
_atom_site_occupancy
_atom_site_refinement_flags
_atom_site_adp_type
_atom_site_calc_flag
_atom_site_calc_attached_atom
Mo(1) 0.52384(3) 0.18015(2) 0.74889(2) 0.02600(7) 1.000 . Uani d ?
S(2) 0.40812(8) 0.32563(7) 0.69972(7) 0.0294(2) 1.000 . Uani d ?
S(3) 0.69535(9) 0.06946(6) 0.83909(8) 0.0296(2) 1.000 . Uani d ?
O(4) 0.3992(2) 0.1121(2) 0.7831(2) 0.0356(7) 1.000 . Uani d ?
O(5) 0.5171(2) 0.1619(2) 0.6046(2) 0.0360(7) 1.000 . Uani d ?
N(6) 0.5515(3) 0.2552(2) 0.9349(2) 0.0204(7) 1.000 . Uani d ?
N(7) 0.7354(3) 0.2691(2) 0.7765(2) 0.0201(7) 1.000 . Uani d ?
C(8) 0.3789(3) 0.3652(2) 0.8301(3) 0.0226(8) 1.000 . Uani d ?
C(9) 0.2789(3) 0.4324(2) 0.8280(3) 0.0288(9) 1.000 . Uani d ?
C(10) 0.2510(4) 0.4642(2) 0.9274(3) 0.033(1) 1.000 . Uani d ?
C(11) 0.3257(4) 0.4307(2) 1.0315(3) 0.033(1) 1.000 . Uani d ?
C(12) 0.4266(3) 0.3654(2) 1.0350(3) 0.0270(9) 1.000 . Uani d ?
C(13) 0.4515(3) 0.3295(2) 0.9345(3) 0.0220(8) 1.000 . Uani d ?
C(14) 0.6940(3) 0.2938(2) 0.9665(3) 0.0236(8) 1.000 . Uani d ?
C(15) 0.7298(3) 0.3401(2) 0.8651(3) 0.0233(8) 1.000 . Uani d ?
C(16) 0.8536(3) 0.1218(2) 0.8382(3) 0.0231(8) 1.000 . Uani d ?
C(17) 0.9732(3) 0.0691(3) 0.8674(3) 0.0305(9) 1.000 . Uani d ?
C(18) 1.0995(4) 0.1088(3) 0.8729(3) 0.035(1) 1.000 . Uani d ?
C(19) 1.1079(3) 0.2021(3) 0.8511(3) 0.033(1) 1.000 . Uani d ?
C(20) 0.9901(3) 0.2548(2) 0.8215(3) 0.0278(9) 1.000 . Uani d ?
C(21) 0.8621(3) 0.2147(2) 0.8122(3) 0.0222(8) 1.000 . Uani d ?
C(22) 0.5376(3) 0.1843(2) 1.0218(3) 0.0284(9) 1.000 . Uani d ?
C(23) 0.7361(3) 0.3150(2) 0.6654(3) 0.0290(9) 1.000 . Uani d ?
H(9) 0.2293 0.4563 0.7568 0.034 1.000 . Uiso c ?
H(10) 0.1809 0.5088 0.9246 0.039 1.000 . Uiso c ?
H(11) 0.3070 0.4529 1.1005 0.039 1.000 . Uiso c ?
H(12) 0.4801 0.3446 1.1064 0.032 1.000 . Uiso c ?
H(14a) 0.6997 0.3377 1.0259 0.028 1.000 . Uiso c ?
H(14b) 0.7571 0.2452 0.9923 0.028 1.000 . Uiso c ?
H(15a) 0.8165 0.3694 0.8886 0.028 1.000 . Uiso c ?
H(15b) 0.6619 0.3848 0.8342 0.028 1.000 . Uiso c ?
H(17) 0.9680 0.0053 0.8837 0.037 1.000 . Uiso c ?
H(18) 1.1811 0.0731 0.8902 0.046 1.000 . Uiso c ?
H(19) 1.1944 0.2307 0.8568 0.039 1.000 . Uiso c ?
H(20) 0.9965 0.3189 0.8076 0.033 1.000 . Uiso c ?
H(22c) 0.5544 0.2121 1.0952 0.034 1.000 . Uiso c ?
H(22a) 0.4475 0.1595 1.0029 0.034 1.000 . Uiso c ?
H(22b) 0.6022 0.1363 1.0224 0.034 1.000 . Uiso c ?
H(23c) 0.6548 0.3504 0.6409 0.035 1.000 . Uiso c ?
H(23a) 0.8137 0.3542 0.6751 0.035 1.000 . Uiso c ?
H(23b) 0.7401 0.2694 0.6095 0.035 1.000 . Uiso c ?

loop_
_atom_site_aniso_label
_atom_site_aniso_U_11
_atom_site_aniso_U_22
_atom_site_aniso_U_33
_atom_site_aniso_U_12
_atom_site_aniso_U_13
_atom_site_aniso_U_23
Mo(1) 0.0220(1) 0.0234(1) 0.0306(2) -0.0014(1) 0.0022(1) -0.0076(1)
S(2) 0.0294(4) 0.0344(5) 0.0206(4) 0.0081(4) -0.0016(3) -0.0037(4)
S(3) 0.0280(5) 0.0190(4) 0.0434(5) -0.0011(3) 0.0119(4) 0.0015(4)
O(4) 0.023(1) 0.030(1) 0.055(2) -0.008(1) 0.011(1) -0.011(1)
O(5) 0.032(1) 0.046(2) 0.027(1) 0.001(1) -0.001(1) -0.005(1)
N(6) 0.020(1) 0.020(1) 0.022(1) 0.000(1) 0.005(1) 0.001(1)
N(7) 0.024(1) 0.019(1) 0.018(1) -0.001(1) 0.006(1) 0.000(1)
C(8) 0.023(2) 0.020(2) 0.024(2) -0.001(1) 0.004(1) -0.003(1)
C(9) 0.029(2) 0.024(2) 0.031(2) 0.004(1) 0.003(1) 0.001(1)
C(10) 0.034(2) 0.021(2) 0.044(2) 0.006(1) 0.012(2) -0.001(2)
C(11) 0.044(2) 0.026(2) 0.033(2) 0.006(2) 0.019(2) -0.003(2)
C(12) 0.035(2) 0.024(2) 0.023(2) 0.000(1) 0.008(1) -0.002(1)
C(13) 0.020(1) 0.019(2) 0.027(2) -0.003(1) 0.005(1) -0.003(1)
C(14) 0.020(2) 0.027(2) 0.022(2) 0.000(1) 0.002(1) -0.003(1)
C(15) 0.022(2) 0.022(2) 0.026(2) -0.001(1) 0.006(1) -0.004(1)
C(16) 0.022(2) 0.026(2) 0.023(2) 0.000(1) 0.008(1) 0.000(1)
C(17) 0.031(2) 0.031(2) 0.029(2) 0.006(2) 0.006(1) 0.001(2)
C(18) 0.025(2) 0.048(2) 0.031(2) 0.010(2) 0.007(2) -0.003(2)
C(19) 0.021(2) 0.046(2) 0.032(2) -0.004(2) 0.006(1) -0.005(2)
C(20) 0.026(2) 0.032(2) 0.027(2) -0.005(1) 0.008(1) -0.003(2)
C(21) 0.023(2) 0.027(2) 0.017(1) -0.001(1) 0.006(1) -0.001(1)
C(22) 0.030(2) 0.026(2) 0.031(2) 0.004(2) 0.013(1) 0.007(2)
C(23) 0.036(2) 0.031(2) 0.023(2) 0.006(2) 0.011(1) 0.006(2)

loop_
_atom_type_symbol
_atom_type_oxidation_number
_atom_type_number_in_cell
_atom_type_scat_dispersion_real
_atom_type_scat_dispersion_imag
_atom_type_scat_source
Mo 0 4 -1.825 0.688
;International Tables for Crystallography
(1992, Vol. C, Tables 4.2.6.8 and 6.1.1.1)
;
O 0 8 0.008 0.006
;International Tables for Crystallography
(1992, Vol. C, Tables 4.2.6.8 and 6.1.1.1)
;
N 0 8 0.004 0.003
;International Tables for Crystallography
(1992, Vol. C, Tables 4.2.6.8 and 6.1.1.1)
;
S 0 8 0.110 0.124
;International Tables for Crystallography
(1992, Vol. C, Tables 4.2.6.8 and 6.1.1.1)
;
C 0 64 0.002 0.002
;International Tables for Crystallography
(1992, Vol. C, Tables 4.2.6.8 and 6.1.1.1)
;
H 0 72 0.000 0.000
;International Tables for Crystallography
(1992, Vol. C, Table 6.1.1.2)
;

loop_
_geom_angle_atom_site_label_1
_geom_angle_atom_site_label_2
_geom_angle_atom_site_label_3
_geom_angle
_geom_angle_site_symmetry_1
_geom_angle_site_symmetry_2
_geom_angle_site_symmetry_3
_geom_angle_publ_flag
S(2) Mo(1) S(3) 160.31(3) . . . yes
S(2) Mo(1) O(4) 103.04(9) . . . yes
S(2) Mo(1) O(5) 89.11(8) . . . yes
S(2) Mo(1) N(6) 77.30(6) . . . yes
S(2) Mo(1) N(7) 85.66(6) . . . yes
S(3) Mo(1) O(4) 89.56(9) . . . yes
S(3) Mo(1) O(5) 101.76(8) . . . yes
S(3) Mo(1) N(6) 88.20(6) . . . yes
S(3) Mo(1) N(7) 77.58(6) . . . yes
O(4) Mo(1) O(5) 107.0(1) . . . yes
O(4) Mo(1) N(6) 88.2(1) . . . yes
O(4) Mo(1) N(7) 158.6(1) . . . yes
O(5) Mo(1) N(6) 161.7(1) . . . yes
O(5) Mo(1) N(7) 92.5(1) . . . yes
N(6) Mo(1) N(7) 74.50(8) . . . yes
Mo(1) S(2) C(8) 103.8(1) . . . yes
Mo(1) S(3) C(16) 105.0(1) . . . yes
Mo(1) N(6) C(13) 113.1(2) . . . yes
Mo(1) N(6) C(14) 107.1(2) . . . yes
Mo(1) N(6) C(22) 109.0(2) . . . yes
C(13) N(6) C(14) 109.6(2) . . . yes
C(13) N(6) C(22) 109.3(2) . . . yes
C(14) N(6) C(22) 108.7(2) . . . yes
Mo(1) N(7) C(15) 106.5(2) . . . yes
Mo(1) N(7) C(21) 114.9(2) . . . yes
Mo(1) N(7) C(23) 107.5(2) . . . yes
C(15) N(7) C(21) 109.7(2) . . . yes
C(15) N(7) C(23) 110.0(2) . . . yes
C(21) N(7) C(23) 108.3(2) . . . yes
S(2) C(8) C(9) 118.8(2) . . . yes
S(2) C(8) C(13) 121.4(2) . . . yes
C(9) C(8) C(13) 119.8(3) . . . yes
C(8) C(9) C(10) 120.9(3) . . . yes
C(8) C(9) H(9) 119.6 . . . no
C(10) C(9) H(9) 119.5 . . . no
C(9) C(10) C(11) 119.5(3) . . . yes
C(9) C(10) H(10) 120.0 . . . no
C(11) C(10) H(10) 120.5 . . . no
C(10) C(11) C(12) 120.3(3) . . . yes
C(10) C(11) H(11) 119.7 . . . no
C(12) C(11) H(11) 120.0 . . . no
C(11) C(12) C(13) 120.7(3) . . . yes
C(11) C(12) H(12) 120.0 . . . no
C(13) C(12) H(12) 119.3 . . . no
N(6) C(13) C(8) 119.1(3) . . . yes
N(6) C(13) C(12) 122.1(3) . . . yes
C(8) C(13) C(12) 118.8(3) . . . yes
N(6) C(14) C(15) 110.9(2) . . . yes
N(6) C(14) H(14a) 109.1 . . . no
N(6) C(14) H(14b) 109.2 . . . no
C(15) C(14) H(14a) 109.2 . . . no
C(15) C(14) H(14b) 109.1 . . . no
H(14a) C(14) H(14b) 109.5 . . . no
N(7) C(15) C(14) 109.1(2) . . . yes
N(7) C(15) H(15a) 109.6 . . . no
N(7) C(15) H(15b) 109.6 . . . no
C(14) C(15) H(15a) 109.5 . . . no
C(14) C(15) H(15b) 109.6 . . . no
H(15a) C(15) H(15b) 109.5 . . . no
S(3) C(16) C(17) 119.0(3) . . . yes
S(3) C(16) C(21) 121.4(2) . . . yes
C(17) C(16) C(21) 119.5(3) . . . yes
C(16) C(17) C(18) 120.6(3) . . . yes
C(16) C(17) H(17) 120.0 . . . no
C(18) C(17) H(17) 119.4 . . . no
C(17) C(18) C(19) 119.7(3) . . . yes
C(17) C(18) H(18) 121.2 . . . no
C(19) C(18) H(18) 119.1 . . . no
C(18) C(19) C(20) 120.1(3) . . . yes
C(18) C(19) H(19) 120.6 . . . no
C(20) C(19) H(19) 119.3 . . . no
C(19) C(20) C(21) 120.5(3) . . . yes
C(19) C(20) H(20) 119.8 . . . no
C(21) C(20) H(20) 119.7 . . . no
N(7) C(21) C(16) 119.4(3) . . . yes
N(7) C(21) C(20) 121.1(3) . . . yes
C(16) C(21) C(20) 119.4(3) . . . yes
N(6) C(22) H(22c) 109.5 . . . no
N(6) C(22) H(22a) 109.4 . . . no
N(6) C(22) H(22b) 109.4 . . . no
H(22c) C(22) H(22a) 109.5 . . . no
H(22c) C(22) H(22b) 109.5 . . . no
H(22a) C(22) H(22b) 109.5 . . . no
N(7) C(23) H(23c) 109.5 . . . no
N(7) C(23) H(23a) 109.4 . . . no
N(7) C(23) H(23b) 109.5 . . . no
H(23c) C(23) H(23a) 109.5 . . . no
H(23c) C(23) H(23b) 109.5 . . . no
H(23a) C(23) H(23b) 109.5 . . . no

loop_
_geom_bond_atom_site_label_1
_geom_bond_atom_site_label_2
_geom_bond_distance
_geom_bond_site_symmetry_1
_geom_bond_site_symmetry_2
_geom_bond_publ_flag
Mo(1) S(2) 2.4141(9) . . yes
Mo(1) S(3) 2.4167(9) . . yes
Mo(1) O(4) 1.718(2) . . yes
Mo(1) O(5) 1.743(2) . . yes
Mo(1) N(6) 2.447(2) . . yes
Mo(1) N(7) 2.440(2) . . yes
S(2) C(8) 1.760(3) . . yes
S(3) C(16) 1.763(3) . . yes
N(6) C(13) 1.472(4) . . yes
N(6) C(14) 1.499(4) . . yes
N(6) C(22) 1.497(4) . . yes
N(7) C(15) 1.494(4) . . yes
N(7) C(21) 1.472(4) . . yes
N(7) C(23) 1.496(4) . . yes
C(8) C(9) 1.395(4) . . yes
C(8) C(13) 1.395(4) . . yes
C(9) C(10) 1.372(4) . . yes
C(9) H(9) 0.95 . . no
C(10) C(11) 1.389(5) . . yes
C(10) H(10) 0.95 . . no
C(11) C(12) 1.380(4) . . yes
C(11) H(11) 0.95 . . no
C(12) C(13) 1.393(4) . . yes
C(12) H(12) 0.95 . . no
C(14) C(15) 1.509(4) . . yes
C(14) H(14a) 0.95 . . no
C(14) H(14b) 0.95 . . no
C(15) H(15a) 0.95 . . no
C(15) H(15b) 0.95 . . no
C(16) C(17) 1.396(4) . . yes
C(16) C(21) 1.390(4) . . yes
C(17) C(18) 1.379(5) . . yes
C(17) H(17) 0.95 . . no
C(18) C(19) 1.385(5) . . yes
C(18) H(18) 0.95 . . no
C(19) C(20) 1.383(5) . . yes
C(19) H(19) 0.95 . . no
C(20) C(21) 1.391(4) . . yes
C(20) H(20) 0.95 . . no
C(22) H(22c) 0.95 . . no
C(22) H(22a) 0.95 . . no
C(22) H(22b) 0.95 . . no
C(23) H(23c) 0.95 . . no
C(23) H(23a) 0.95 . . no
C(23) H(23b) 0.95 . . no

loop_
_geom_contact_atom_site_label_1
_geom_contact_atom_site_label_2
_geom_contact_distance
_geom_contact_site_symmetry_1
_geom_contact_site_symmetry_2
_geom_contact_publ_flag
S(2) C(14) 3.560(3) . 4_454 no
O(4) C(9) 3.264(4) . 2_546 no
O(4) C(10) 3.391(4) . 2_546 no
O(4) C(18) 3.429(4) . 1_455 no
O(4) C(19) 3.471(4) . 1_455 no
O(5) C(14) 3.340(4) . 4_454 no
O(5) C(15) 3.567(4) . 4_454 no
O(5) C(20) 3.567(4) . 4_454 no

loop_
_geom_torsion_atom_site_label_1
_geom_torsion_atom_site_label_2
_geom_torsion_atom_site_label_3
_geom_torsion_atom_site_label_4
_geom_torsion_site_symmetry_1
_geom_torsion_site_symmetry_2
_geom_torsion_site_symmetry_3
_geom_torsion_site_symmetry_4
_geom_torsion
_geom_torsion_publ_flag
Mo(1) S(2) C(8) C(9) . . . . -160.7(2) no
Mo(1) S(2) C(8) C(13) . . . . 18.1(3) no
Mo(1) S(3) C(16) C(17) . . . . -169.5(2) no
Mo(1) S(3) C(16) C(21) . . . . 12.3(3) no
Mo(1) N(6) C(13) C(8) . . . . -16.0(3) no
Mo(1) N(6) C(13) C(12) . . . . 163.8(2) no
Mo(1) N(6) C(14) C(15) . . . . 43.3(3) no
Mo(1) N(7) C(15) C(14) . . . . 49.9(3) no
Mo(1) N(7) C(21) C(16) . . . . -6.3(3) no
Mo(1) N(7) C(21) C(20) . . . . 174.4(2) no
S(2) Mo(1) S(3) C(16) . . . . -42.7(2) no
S(2) Mo(1) N(6) C(13) . . . . 20.0(2) no
S(2) Mo(1) N(6) C(14) . . . . -100.8(2) no
S(2) Mo(1) N(6) C(22) . . . . 141.8(2) no
S(2) Mo(1) N(7) C(15) . . . . 58.3(2) no
S(2) Mo(1) N(7) C(21) . . . . 179.9(2) no
S(2) Mo(1) N(7) C(23) . . . . -59.5(2) no
S(2) C(8) C(9) C(10) . . . . 178.9(3) no
S(2) C(8) C(13) N(6) . . . . -1.9(4) no
S(2) C(8) C(13) C(12) . . . . 178.2(2) no
S(3) Mo(1) S(2) C(8) . . . . -61.2(2) no
S(3) Mo(1) N(6) C(13) . . . . -173.4(2) no
S(3) Mo(1) N(6) C(14) . . . . 65.8(2) no
S(3) Mo(1) N(6) C(22) . . . . -51.6(2) no
S(3) Mo(1) N(7) C(15) . . . . -111.3(2) no
S(3) Mo(1) N(7) C(21) . . . . 10.3(2) no
S(3) Mo(1) N(7) C(23) . . . . 130.9(2) no
S(3) C(16) C(17) C(18) . . . . -176.9(3) no
S(3) C(16) C(21) N(7) . . . . -4.5(4) no
S(3) C(16) C(21) C(20) . . . . 174.8(2) no
O(4) Mo(1) S(2) C(8) . . . . 67.4(1) no
O(4) Mo(1) S(3) C(16) . . . . -173.1(1) no
O(4) Mo(1) N(6) C(13) . . . . -83.8(2) no
O(4) Mo(1) N(6) C(14) . . . . 155.4(2) no
O(4) Mo(1) N(6) C(22) . . . . 38.0(2) no
O(4) Mo(1) N(7) C(15) . . . . -56.9(3) no
O(4) Mo(1) N(7) C(21) . . . . 64.7(4) no
O(4) Mo(1) N(7) C(23) . . . . -174.7(3) no
O(5) Mo(1) S(2) C(8) . . . . 174.6(1) no
O(5) Mo(1) S(3) C(16) . . . . 79.6(1) no
O(5) Mo(1) N(6) C(13) . . . . 62.9(4) no
O(5) Mo(1) N(6) C(14) . . . . -57.9(4) no
O(5) Mo(1) N(6) C(22) . . . . -175.3(3) no
O(5) Mo(1) N(7) C(15) . . . . 147.2(2) no
O(5) Mo(1) N(7) C(21) . . . . -91.2(2) no
O(5) Mo(1) N(7) C(23) . . . . 29.4(2) no
N(6) Mo(1) S(2) C(8) . . . . -17.7(1) no
N(6) Mo(1) S(3) C(16) . . . . -84.9(1) no
N(6) Mo(1) N(7) C(15) . . . . -19.7(2) no
N(6) Mo(1) N(7) C(21) . . . . 101.8(2) no
N(6) Mo(1) N(7) C(23) . . . . -137.5(2) no
N(6) C(13) C(8) C(9) . . . . 176.8(3) no
N(6) C(13) C(12) C(11) . . . . -175.6(3) no
N(6) C(14) C(15) N(7) . . . . -65.9(3) no
N(7) Mo(1) S(2) C(8) . . . . -92.8(1) no
N(7) Mo(1) S(3) C(16) . . . . -10.4(1) no
N(7) Mo(1) N(6) C(13) . . . . 109.0(2) no
N(7) Mo(1) N(6) C(14) . . . . -11.8(2) no
N(7) Mo(1) N(6) C(22) . . . . -129.2(2) no
N(7) C(21) C(16) C(17) . . . . 177.3(3) no
N(7) C(21) C(20) C(19) . . . . -177.6(3) no
C(8) C(9) C(10) C(11) . . . . 1.6(5) no
C(8) C(13) N(6) C(14) . . . . 103.4(3) no
C(8) C(13) N(6) C(22) . . . . -137.6(3) no
C(8) C(13) C(12) C(11) . . . . 4.2(5) no
C(9) C(8) C(13) C(12) . . . . -3.0(5) no
C(9) C(10) C(11) C(12) . . . . -0.4(5) no
C(10) C(9) C(8) C(13) . . . . 0.2(5) no
C(10) C(11) C(12) C(13) . . . . -2.5(5) no
C(12) C(13) N(6) C(14) . . . . -76.8(4) no
C(12) C(13) N(6) C(22) . . . . 42.2(4) no
C(13) N(6) C(14) C(15) . . . . -79.8(3) no
C(14) C(15) N(7) C(21) . . . . -74.9(3) no
C(14) C(15) N(7) C(23) . . . . 166.0(2) no
C(15) N(7) C(21) C(16) . . . . 113.5(3) no
C(15) N(7) C(21) C(20) . . . . -65.8(3) no
C(15) C(14) N(6) C(22) . . . . 160.9(3) no
C(16) C(17) C(18) C(19) . . . . 1.1(5) no
C(16) C(21) N(7) C(23) . . . . -126.5(3) no
C(16) C(21) C(20) C(19) . . . . 3.1(5) no
C(17) C(16) C(21) C(20) . . . . -3.4(5) no
C(17) C(18) C(19) C(20) . . . . -1.4(5) no
C(18) C(17) C(16) C(21) . . . . 1.3(5) no
C(18) C(19) C(20) C(21) . . . . -0.7(5) no
C(20) C(21) N(7) C(23) . . . . 54.2(4) no
